data_4107781
loop_
_publ_author_name
'Ying Yu'
'Azwana R. Sadique'
'Jeremy M. Smith'
'Thomas R. Dugan'
'Ryan E. Cowley'
'William W. Brennessel'
'Christine J. Flaschenriem'
'Eckhard Bill'
'Thomas R. Cundari'
'Patrick L. Holland'

_publ_section_title
;
 The Reactivity Patterns of Low-Coordinate Iron-Hydride Complexes
;
_journal_name_full 'Journal of the American Chemical Society'
_journal_page_first 6624
_journal_page_last 6638
_journal_paper_doi 10.1021/ja710669w
_journal_volume 130
_journal_year 2008
_chemical_formula_moiety 'C72 H108 Fe2 N4 O4'
_chemical_formula_sum 'C72 H108 Fe2 N4 O4'
_chemical_formula_weight 1205.32
_chemical_name_common holas17
_chemical_name_systematic
;
 ?
;
_space_group_IT_number 61
_symmetry_cell_setting orthorhombic
_symmetry_space_group_name_Hall '-P 2ac 2ab'
_symmetry_space_group_name_H-M 'P b c a'
_atom_sites_solution_hydrogens geom
_atom_sites_solution_primary direct
_atom_sites_solution_secondary difmap
_audit_creation_method SHELXL-97
_cell_angle_alpha 90.00
_cell_angle_beta 90.00
_cell_angle_gamma 90.00
_cell_formula_units_Z 4
_cell_length_a 16.101(3)
_cell_length_b 16.526(3)
_cell_length_c 25.199(4)
_cell_measurement_reflns_used 3442
_cell_measurement_temperature 100.0(1)
_cell_measurement_theta_max 29.51
_cell_measurement_theta_min 2.39
_cell_volume 6705(2)
_computing_cell_refinement 'SAINT (Bruker, 2003)'
_computing_data_collection 'APEX2 (Bruker, 2004)'
_computing_data_reduction 'SAINT (Bruker, 2003)'
_computing_molecular_graphics 'SHELXTL (Bruker, 2000)'
_computing_publication_material 'SHELXTL (Bruker, 2000)'
_computing_structure_refinement 'SHELXL-97 (Sheldrick, 1997)'
_computing_structure_solution 'SIR97 (Altomare et al., 1999)'
_diffrn_ambient_temperature 100.0(1)
_diffrn_measured_fraction_theta_full 0.996
_diffrn_measured_fraction_theta_max 0.996
_diffrn_measurement_device_type 'Bruker SMART APEX II CCD Platform'
_diffrn_measurement_method 'area detector, \w scans per \f'
_diffrn_radiation_monochromator graphite
_diffrn_radiation_source 'fine-focus sealed tube'
_diffrn_radiation_type MoK\a
_diffrn_radiation_wavelength 0.71073
_diffrn_reflns_av_R_equivalents 0.0913
_diffrn_reflns_av_sigmaI/netI 0.0524
_diffrn_reflns_limit_h_max 22
_diffrn_reflns_limit_h_min -22
_diffrn_reflns_limit_k_max 23
_diffrn_reflns_limit_k_min -23
_diffrn_reflns_limit_l_max 35
_diffrn_reflns_limit_l_min -35
_diffrn_reflns_number 101308
_diffrn_reflns_theta_full 30.51
_diffrn_reflns_theta_max 30.51
_diffrn_reflns_theta_min 1.62
_exptl_absorpt_coefficient_mu 0.482
_exptl_absorpt_correction_T_max 0.9810
_exptl_absorpt_correction_T_min 0.8768
_exptl_absorpt_correction_type multi-scan
_exptl_absorpt_process_details 'SADABS (Blessing, 1995)'
_exptl_crystal_colour yellow
_exptl_crystal_density_diffrn 1.194
_exptl_crystal_description plate
_exptl_crystal_F_000 2608
_exptl_crystal_size_max 0.28
_exptl_crystal_size_mid 0.18
_exptl_crystal_size_min 0.04
_refine_diff_density_max 0.479
_refine_diff_density_min -0.550
_refine_diff_density_rms 0.065
_refine_ls_extinction_method none
_refine_ls_goodness_of_fit_ref 1.035
_refine_ls_hydrogen_treatment constr
_refine_ls_matrix_type full
_refine_ls_number_parameters 393
_refine_ls_number_reflns 10187
_refine_ls_number_restraints 3
_refine_ls_restrained_S_all 1.040
_refine_ls_R_factor_all 0.0881
_refine_ls_R_factor_gt 0.0496
_refine_ls_shift/su_max 0.001
_refine_ls_shift/su_mean 0.000
_refine_ls_structure_factor_coef Fsqd
_refine_ls_weighting_details 'calc w=1/[\s^2^(Fo^2^)+(0.0555P)^2^+3.5690P] where P=(Fo^2^+2Fc^2^)/3'
_refine_ls_weighting_scheme calc
_refine_ls_wR_factor_gt 0.1140
_refine_ls_wR_factor_ref 0.1288
_reflns_number_gt 6689
_reflns_number_total 10187
_reflns_threshold_expression >2sigma(I)
_cod_data_source_file ja710669w-file004_10.cif
_cod_data_source_block 10b
_cod_database_code 4107781

loop_
_symmetry_equiv_pos_as_xyz
'x, y, z'
'-x+1/2, -y, z+1/2'
'-x, y+1/2, -z+1/2'
'x+1/2, -y+1/2, -z'
'-x, -y, -z'
'x-1/2, y, -z-1/2'
'x, -y-1/2, z-1/2'
'-x-1/2, y-1/2, z'

loop_
_atom_site_label
_atom_site_type_symbol
_atom_site_fract_x
_atom_site_fract_y
_atom_site_fract_z
_atom_site_U_iso_or_equiv
_atom_site_adp_type
_atom_site_occupancy
_atom_site_symmetry_multiplicity
_atom_site_calc_flag
_atom_site_refinement_flags
_atom_site_disorder_assembly
_atom_site_disorder_group
Fe1 Fe 0.499595(16) 0.106854(15) 0.058340(10) 0.01627(7) Uani 1 1 d . . .
O1 O 0.41889(9) 0.01787(8) 0.05284(6) 0.0265(3) Uani 1 1 d . . .
C14 C 0.38929(12) -0.04657(12) 0.03529(8) 0.0242(4) Uani 1 1 d . . .
H1 H 0.3401 -0.0652 0.0521 0.029 Uiso 1 1 calc R . .
O2 O 0.41609(9) -0.08956(9) -0.00152(6) 0.0268(3) Uani 1 1 d . . .
N1 N 0.45569(9) 0.22022(9) 0.05463(6) 0.0165(3) Uani 1 1 d . . .
N2 N 0.55328(9) 0.11918(9) 0.12976(6) 0.0170(3) Uani 1 1 d . . .
C11 C 0.46987(13) 0.37256(11) 0.07684(8) 0.0222(4) Uani 1 1 d . . .
C21 C 0.48644(11) 0.27979(11) 0.08464(7) 0.0181(4) Uani 1 1 d . . .
C31 C 0.54300(12) 0.26345(11) 0.12616(7) 0.0202(4) Uani 1 1 d . . .
H31A H 0.5690 0.3106 0.1399 0.024 Uiso 1 1 calc R . .
C41 C 0.56885(11) 0.19147(11) 0.15137(7) 0.0185(4) Uani 1 1 d . . .
C51 C 0.61805(12) 0.20793(11) 0.20431(8) 0.0223(4) Uani 1 1 d . . .
C61 C 0.54939(14) 0.40748(13) 0.05203(10) 0.0334(5) Uani 1 1 d . . .
H61A H 0.5430 0.4660 0.0472 0.050 Uiso 1 1 calc R . .
H61B H 0.5592 0.3818 0.0175 0.050 Uiso 1 1 calc R . .
H61C H 0.5966 0.3969 0.0755 0.050 Uiso 1 1 calc R . .
C71 C 0.39683(13) 0.39861(12) 0.04119(9) 0.0268(4) Uani 1 1 d . . .
H71A H 0.3931 0.4578 0.0407 0.040 Uiso 1 1 calc R . .
H71B H 0.3450 0.3760 0.0552 0.040 Uiso 1 1 calc R . .
H71C H 0.4059 0.3786 0.0050 0.040 Uiso 1 1 calc R . .
C81 C 0.45469(18) 0.41443(13) 0.13083(9) 0.0394(6) Uani 1 1 d . . .
H81A H 0.4389 0.4710 0.1249 0.059 Uiso 1 1 calc R . .
H81B H 0.5056 0.4124 0.1521 0.059 Uiso 1 1 calc R . .
H81C H 0.4099 0.3865 0.1497 0.059 Uiso 1 1 calc R . .
C91 C 0.63901(17) 0.13705(13) 0.24087(9) 0.0374(6) Uani 1 1 d . . .
H91A H 0.6674 0.1573 0.2726 0.056 Uiso 1 1 calc R . .
H91B H 0.6754 0.0990 0.2222 0.056 Uiso 1 1 calc R . .
H91C H 0.5877 0.1094 0.2513 0.056 Uiso 1 1 calc R . .
C101 C 0.70129(17) 0.24490(19) 0.18853(11) 0.0568(9) Uani 1 1 d . . .
H10A H 0.7347 0.2545 0.2204 0.085 Uiso 1 1 calc R . .
H10B H 0.6918 0.2963 0.1701 0.085 Uiso 1 1 calc R . .
H10C H 0.7309 0.2076 0.1649 0.085 Uiso 1 1 calc R . .
C111 C 0.5714(2) 0.2683(2) 0.23839(10) 0.0684(11) Uani 1 1 d . . .
H11A H 0.6014 0.2766 0.2718 0.103 Uiso 1 1 calc R . .
H11B H 0.5156 0.2474 0.2460 0.103 Uiso 1 1 calc R . .
H11C H 0.5668 0.3199 0.2194 0.103 Uiso 1 1 calc R . .
C12 C 0.38503(11) 0.22949(10) 0.02043(7) 0.0173(3) Uani 1 1 d . . .
C22 C 0.30483(12) 0.22262(12) 0.04245(8) 0.0223(4) Uani 1 1 d . . .
C32 C 0.23642(12) 0.23417(13) 0.00957(9) 0.0260(4) Uani 1 1 d . . .
H32A H 0.1822 0.2319 0.0243 0.031 Uiso 1 1 calc R . .
C42 C 0.24582(12) 0.24894(13) -0.04411(9) 0.0259(4) Uani 1 1 d . . .
H42A H 0.1985 0.2582 -0.0658 0.031 Uiso 1 1 calc R . .
C52 C 0.32485(12) 0.25007(12) -0.06601(8) 0.0231(4) Uani 1 1 d . . .
H52A H 0.3310 0.2578 -0.1032 0.028 Uiso 1 1 calc R . .
C62 C 0.39540(11) 0.24013(11) -0.03461(7) 0.0186(4) Uani 1 1 d . . .
C72 C 0.29076(13) 0.20284(14) 0.10076(9) 0.0310(5) Uani 1 1 d . . .
H72A H 0.3463 0.1960 0.1180 0.037 Uiso 1 1 calc R . .
C82 C 0.24325(15) 0.12291(15) 0.10610(10) 0.0386(6) Uani 1 1 d . . .
H82A H 0.2742 0.0797 0.0882 0.058 Uiso 1 1 calc R . .
H82B H 0.1883 0.1284 0.0898 0.058 Uiso 1 1 calc R . .
H82C H 0.2369 0.1094 0.1438 0.058 Uiso 1 1 calc R . .
C92 C 0.24441(16) 0.27127(16) 0.12965(10) 0.0435(6) Uani 1 1 d . . .
H92A H 0.2759 0.3217 0.1263 0.065 Uiso 1 1 calc R . .
H92B H 0.2385 0.2574 0.1673 0.065 Uiso 1 1 calc R . .
H92C H 0.1893 0.2782 0.1138 0.065 Uiso 1 1 calc R . .
C102 C 0.48035(11) 0.24256(12) -0.06110(8) 0.0206(4) Uani 1 1 d . . .
H10D H 0.5238 0.2374 -0.0329 0.025 Uiso 1 1 calc R . .
C112 C 0.49557(13) 0.32174(14) -0.09149(9) 0.0303(4) Uani 1 1 d . . .
H11D H 0.5513 0.3209 -0.1071 0.045 Uiso 1 1 calc R . .
H11E H 0.4909 0.3676 -0.0670 0.045 Uiso 1 1 calc R . .
H11F H 0.4542 0.3272 -0.1198 0.045 Uiso 1 1 calc R . .
C122 C 0.48950(13) 0.17137(15) -0.09938(9) 0.0321(5) Uani 1 1 d . . .
H12A H 0.5468 0.1689 -0.1124 0.048 Uiso 1 1 calc R . .
H12B H 0.4516 0.1786 -0.1294 0.048 Uiso 1 1 calc R . .
H12C H 0.4760 0.1209 -0.0809 0.048 Uiso 1 1 calc R . .
C13 C 0.57156(12) 0.04409(11) 0.15641(7) 0.0196(4) Uani 1 1 d . A .
C23 C 0.64757(12) 0.00459(11) 0.14760(9) 0.0245(4) Uani 1 1 d . . .
C33 C 0.66552(14) -0.06347(13) 0.17836(10) 0.0341(5) Uani 1 1 d . . .
H33A H 0.7171 -0.0905 0.1736 0.041 Uiso 1 1 calc R . .
C43 C 0.61012(16) -0.09237(13) 0.21555(9) 0.0382(6) Uani 1 1 d . . .
H43A H 0.6250 -0.1365 0.2378 0.046 Uiso 1 1 calc R . .
C53 C 0.53296(17) -0.05684(13) 0.22031(9) 0.0353(5) Uani 1 1 d . A .
H53A H 0.4940 -0.0787 0.2447 0.042 Uiso 1 1 calc R . .
C63 C 0.51087(13) 0.01021(12) 0.19022(8) 0.0256(4) Uani 1 1 d . . .
C73 C 0.71033(12) 0.03234(12) 0.10639(10) 0.0304(5) Uani 1 1 d . . .
H73A H 0.6904 0.0845 0.0908 0.037 Uiso 1 1 calc R . .
C83 C 0.71700(14) -0.03010(14) 0.06192(10) 0.0351(5) Uani 1 1 d . . .
H83A H 0.7538 -0.0095 0.0340 0.053 Uiso 1 1 calc R . .
H83B H 0.6618 -0.0403 0.0470 0.053 Uiso 1 1 calc R . .
H83C H 0.7398 -0.0806 0.0762 0.053 Uiso 1 1 calc R . .
C93 C 0.79667(15) 0.04628(17) 0.13018(13) 0.0533(8) Uani 1 1 d . . .
H93A H 0.8334 0.0693 0.1031 0.080 Uiso 1 1 calc R . .
H93B H 0.8195 -0.0054 0.1426 0.080 Uiso 1 1 calc R . .
H93C H 0.7924 0.0839 0.1601 0.080 Uiso 1 1 calc R . .
C103 C 0.42259(16) 0.04393(14) 0.19423(10) 0.0397(6) Uani 0.675(5) 1 d PD A 1
H103 H 0.4131 0.0696 0.1588 0.048 Uiso 0.675(5) 1 calc PR A 1
C113 C 0.3550(6) -0.0196(6) 0.1978(3) 0.0433(17) Uani 0.675(5) 1 d PD A 1
H11G H 0.3541 -0.0426 0.2336 0.065 Uiso 0.675(5) 1 calc PR A 1
H11H H 0.3661 -0.0626 0.1719 0.065 Uiso 0.675(5) 1 calc PR A 1
H11I H 0.3011 0.0053 0.1900 0.065 Uiso 0.675(5) 1 calc PR A 1
C123 C 0.4070(2) 0.1116(3) 0.23298(17) 0.0469(9) Uani 0.675(5) 1 d PD A 1
H12D H 0.4193 0.0929 0.2690 0.070 Uiso 0.675(5) 1 calc PR A 1
H12E H 0.3486 0.1282 0.2309 0.070 Uiso 0.675(5) 1 calc PR A 1
H12F H 0.4428 0.1577 0.2243 0.070 Uiso 0.675(5) 1 calc PR A 1
C10' C 0.42259(16) 0.04393(14) 0.19423(10) 0.0397(6) Uani 0.325(5) 1 d PD A 5
H10' H 0.4134 0.0937 0.1724 0.048 Uiso 0.325(5) 1 calc PR A 5
C11' C 0.3611(15) -0.0214(14) 0.1839(8) 0.0433(17) Uani 0.325(5) 1 d PD A 5
H11J H 0.3621 -0.0357 0.1462 0.065 Uiso 0.325(5) 1 calc PR A 5
H11K H 0.3054 -0.0024 0.1935 0.065 Uiso 0.325(5) 1 calc PR A 5
H11L H 0.3751 -0.0691 0.2052 0.065 Uiso 0.325(5) 1 calc PR A 5
C12' C 0.4183(5) 0.0607(6) 0.2609(3) 0.0469(9) Uani 0.325(5) 1 d PD A 5
H12G H 0.3641 0.0836 0.2702 0.070 Uiso 0.325(5) 1 calc PR A 5
H12H H 0.4622 0.0987 0.2711 0.070 Uiso 0.325(5) 1 calc PR A 5
H12I H 0.4262 0.0095 0.2798 0.070 Uiso 0.325(5) 1 calc PR A 5

loop_
_atom_site_aniso_label
_atom_site_aniso_U_11
_atom_site_aniso_U_22
_atom_site_aniso_U_33
_atom_site_aniso_U_23
_atom_site_aniso_U_13
_atom_site_aniso_U_12
Fe1 0.01797(12) 0.01426(12) 0.01656(12) -0.00302(9) -0.00254(10) 0.00221(10)
O1 0.0283(7) 0.0194(7) 0.0316(8) -0.0037(6) 0.0004(6) -0.0043(6)
C14 0.0200(9) 0.0225(9) 0.0300(10) -0.0019(8) 0.0086(8) -0.0041(7)
O2 0.0265(7) 0.0268(7) 0.0271(7) -0.0062(6) 0.0046(6) 0.0027(6)
N1 0.0162(7) 0.0163(7) 0.0169(7) -0.0009(6) -0.0011(6) 0.0019(6)
N2 0.0187(7) 0.0156(7) 0.0168(7) -0.0014(6) -0.0026(6) 0.0017(6)
C11 0.0299(10) 0.0152(8) 0.0215(9) -0.0009(7) -0.0043(8) 0.0036(7)
C21 0.0193(9) 0.0159(8) 0.0190(9) -0.0002(7) 0.0007(7) 0.0016(6)
C31 0.0229(9) 0.0151(8) 0.0225(9) -0.0023(7) -0.0040(7) -0.0009(7)
C41 0.0181(9) 0.0210(9) 0.0165(8) -0.0013(7) -0.0009(7) 0.0005(7)
C51 0.0282(10) 0.0206(9) 0.0183(9) -0.0013(7) -0.0056(7) -0.0001(8)
C61 0.0330(12) 0.0232(10) 0.0441(14) 0.0103(9) -0.0088(10) -0.0064(9)
C71 0.0324(11) 0.0171(9) 0.0307(10) 0.0017(8) -0.0052(9) 0.0052(8)
C81 0.0676(18) 0.0216(10) 0.0292(12) -0.0081(9) -0.0097(11) 0.0162(11)
C91 0.0558(15) 0.0282(11) 0.0283(12) 0.0001(9) -0.0226(11) -0.0017(10)
C101 0.0509(16) 0.076(2) 0.0432(16) 0.0218(14) -0.0251(13) -0.0376(15)
C111 0.099(3) 0.077(2) 0.0291(14) -0.0239(14) -0.0251(15) 0.058(2)
C12 0.0163(8) 0.0140(8) 0.0214(9) -0.0003(7) -0.0028(7) 0.0026(6)
C22 0.0195(9) 0.0224(9) 0.0251(10) 0.0021(8) 0.0010(7) 0.0042(7)
C32 0.0149(9) 0.0277(10) 0.0354(11) 0.0041(9) -0.0001(8) 0.0032(7)
C42 0.0160(8) 0.0283(10) 0.0335(11) 0.0037(8) -0.0077(8) 0.0028(8)
C52 0.0217(9) 0.0253(10) 0.0223(10) 0.0026(8) -0.0055(7) -0.0003(8)
C62 0.0166(8) 0.0172(8) 0.0219(9) 0.0003(7) -0.0018(7) 0.0000(7)
C72 0.0229(10) 0.0414(12) 0.0289(11) 0.0079(9) 0.0077(8) 0.0059(9)
C82 0.0357(12) 0.0366(12) 0.0435(13) 0.0129(10) 0.0158(11) 0.0110(10)
C92 0.0458(14) 0.0445(14) 0.0403(14) -0.0015(11) 0.0214(12) 0.0002(11)
C102 0.0156(8) 0.0256(9) 0.0206(9) 0.0010(8) -0.0021(7) 0.0000(7)
C112 0.0242(10) 0.0359(11) 0.0307(11) 0.0102(9) 0.0051(9) 0.0001(9)
C122 0.0221(10) 0.0415(13) 0.0327(11) -0.0116(10) 0.0001(8) 0.0003(9)
C13 0.0238(9) 0.0162(8) 0.0189(9) -0.0009(7) -0.0062(7) 0.0002(7)
C23 0.0220(9) 0.0164(9) 0.0352(11) -0.0028(8) -0.0094(8) 0.0014(7)
C33 0.0307(11) 0.0212(10) 0.0504(14) -0.0013(10) -0.0176(10) 0.0047(9)
C43 0.0576(16) 0.0221(10) 0.0351(13) 0.0086(9) -0.0187(11) -0.0010(10)
C53 0.0558(15) 0.0278(11) 0.0224(11) 0.0054(9) -0.0019(10) -0.0050(11)
C63 0.0363(12) 0.0217(9) 0.0186(9) 0.0003(7) 0.0025(8) 0.0010(8)
C73 0.0173(9) 0.0186(9) 0.0554(14) -0.0025(9) 0.0007(9) 0.0007(7)
C83 0.0279(11) 0.0261(11) 0.0513(15) 0.0004(10) 0.0039(10) 0.0035(9)
C93 0.0209(11) 0.0498(16) 0.089(2) -0.0251(15) 0.0010(12) -0.0041(11)
C103 0.0423(14) 0.0310(12) 0.0457(14) 0.0042(10) 0.0212(11) 0.0041(10)
C113 0.039(2) 0.0468(16) 0.044(5) 0.002(3) -0.008(3) 0.0074(15)
C123 0.0351(17) 0.054(2) 0.052(2) -0.0118(17) 0.0152(17) 0.0031(17)
C10' 0.0423(14) 0.0310(12) 0.0457(14) 0.0042(10) 0.0212(11) 0.0041(10)
C11' 0.039(2) 0.0468(16) 0.044(5) 0.002(3) -0.008(3) 0.0074(15)
C12' 0.0351(17) 0.054(2) 0.052(2) -0.0118(17) 0.0152(17) 0.0031(17)

loop_
_atom_type_symbol
_atom_type_description
_atom_type_scat_dispersion_real
_atom_type_scat_dispersion_imag
_atom_type_scat_source
C C 0.0033 0.0016 'International Tables Vol C Tables 4.2.6.8 and 6.1.1.4'
H H 0.0000 0.0000 'International Tables Vol C Tables 4.2.6.8 and 6.1.1.4'
N N 0.0061 0.0033 'International Tables Vol C Tables 4.2.6.8 and 6.1.1.4'
O O 0.0106 0.0060 'International Tables Vol C Tables 4.2.6.8 and 6.1.1.4'
Fe Fe 0.3463 0.8444 'International Tables Vol C Tables 4.2.6.8 and 6.1.1.4'

loop_
_geom_angle_atom_site_label_1
_geom_angle_atom_site_label_2
_geom_angle_atom_site_label_3
_geom_angle
_geom_angle_site_symmetry_1
_geom_angle_site_symmetry_3
O1 Fe1 O2 106.98(6) . 5_655
O1 Fe1 N1 117.54(6) . .
O2 Fe1 N1 109.92(6) 5_655 .
O1 Fe1 N2 115.05(6) . .
O2 Fe1 N2 111.43(6) 5_655 .
N1 Fe1 N2 95.67(6) . .
C14 O1 Fe1 156.24(14) . .
O2 C14 O1 128.20(18) . .
O2 C14 H1 115.9 . .
O1 C14 H1 115.9 . .
C14 O2 Fe1 148.50(14) . 5_655
C21 N1 C12 123.68(15) . .
C21 N1 Fe1 122.10(12) . .
C12 N1 Fe1 114.03(11) . .
C41 N2 C13 122.78(15) . .
C41 N2 Fe1 122.46(12) . .
C13 N2 Fe1 114.73(11) . .
C61 C11 C71 107.07(17) . .
C61 C11 C81 108.76(19) . .
C71 C11 C81 105.51(17) . .
C61 C11 C21 106.04(16) . .
C71 C11 C21 118.42(16) . .
C81 C11 C21 110.73(16) . .
N1 C21 C31 121.13(16) . .
N1 C21 C11 125.87(16) . .
C31 C21 C11 112.91(15) . .
C41 C31 C21 133.18(17) . .
C41 C31 H31A 113.4 . .
C21 C31 H31A 113.4 . .
N2 C41 C31 120.98(16) . .
N2 C41 C51 126.41(16) . .
C31 C41 C51 112.58(15) . .
C111 C51 C101 108.6(2) . .
C111 C51 C91 105.81(19) . .
C101 C51 C91 105.68(19) . .
C111 C51 C41 110.12(17) . .
C101 C51 C41 106.87(17) . .
C91 C51 C41 119.30(16) . .
C11 C61 H61A 109.5 . .
C11 C61 H61B 109.5 . .
H61A C61 H61B 109.5 . .
C11 C61 H61C 109.5 . .
H61A C61 H61C 109.5 . .
H61B C61 H61C 109.5 . .
C11 C71 H71A 109.5 . .
C11 C71 H71B 109.5 . .
H71A C71 H71B 109.5 . .
C11 C71 H71C 109.5 . .
H71A C71 H71C 109.5 . .
H71B C71 H71C 109.5 . .
C11 C81 H81A 109.5 . .
C11 C81 H81B 109.5 . .
H81A C81 H81B 109.5 . .
C11 C81 H81C 109.5 . .
H81A C81 H81C 109.5 . .
H81B C81 H81C 109.5 . .
C51 C91 H91A 109.5 . .
C51 C91 H91B 109.5 . .
H91A C91 H91B 109.5 . .
C51 C91 H91C 109.5 . .
H91A C91 H91C 109.5 . .
H91B C91 H91C 109.5 . .
C51 C101 H10A 109.5 . .
C51 C101 H10B 109.5 . .
H10A C101 H10B 109.5 . .
C51 C101 H10C 109.5 . .
H10A C101 H10C 109.5 . .
H10B C101 H10C 109.5 . .
C51 C111 H11A 109.5 . .
C51 C111 H11B 109.5 . .
H11A C111 H11B 109.5 . .
C51 C111 H11C 109.5 . .
H11A C111 H11C 109.5 . .
H11B C111 H11C 109.5 . .
C62 C12 C22 120.42(16) . .
C62 C12 N1 120.71(16) . .
C22 C12 N1 118.74(16) . .
C32 C22 C12 118.65(18) . .
C32 C22 C72 119.10(17) . .
C12 C22 C72 122.25(17) . .
C42 C32 C22 121.33(18) . .
C42 C32 H32A 119.3 . .
C22 C32 H32A 119.3 . .
C32 C42 C52 119.48(18) . .
C32 C42 H42A 120.3 . .
C52 C42 H42A 120.3 . .
C42 C52 C62 121.33(18) . .
C42 C52 H52A 119.3 . .
C62 C52 H52A 119.3 . .
C52 C62 C12 118.50(17) . .
C52 C62 C102 118.70(17) . .
C12 C62 C102 122.79(16) . .
C22 C72 C82 110.14(19) . .
C22 C72 C92 111.80(18) . .
C82 C72 C92 110.49(18) . .
C22 C72 H72A 108.1 . .
C82 C72 H72A 108.1 . .
C92 C72 H72A 108.1 . .
C72 C82 H82A 109.5 . .
C72 C82 H82B 109.5 . .
H82A C82 H82B 109.5 . .
C72 C82 H82C 109.5 . .
H82A C82 H82C 109.5 . .
H82B C82 H82C 109.5 . .
C72 C92 H92A 109.5 . .
C72 C92 H92B 109.5 . .
H92A C92 H92B 109.5 . .
C72 C92 H92C 109.5 . .
H92A C92 H92C 109.5 . .
H92B C92 H92C 109.5 . .
C62 C102 C122 110.06(16) . .
C62 C102 C112 112.61(16) . .
C122 C102 C112 109.00(18) . .
C62 C102 H10D 108.4 . .
C122 C102 H10D 108.4 . .
C112 C102 H10D 108.4 . .
C102 C112 H11D 109.5 . .
C102 C112 H11E 109.5 . .
H11D C112 H11E 109.5 . .
C102 C112 H11F 109.5 . .
H11D C112 H11F 109.5 . .
H11E C112 H11F 109.5 . .
C102 C122 H12A 109.5 . .
C102 C122 H12B 109.5 . .
H12A C122 H12B 109.5 . .
C102 C122 H12C 109.5 . .
H12A C122 H12C 109.5 . .
H12B C122 H12C 109.5 . .
C23 C13 C63 120.93(17) . .
C23 C13 N2 120.29(17) . .
C63 C13 N2 118.76(17) . .
C33 C23 C13 117.8(2) . .
C33 C23 C73 119.00(19) . .
C13 C23 C73 123.17(18) . .
C43 C33 C23 121.5(2) . .
C43 C33 H33A 119.3 . .
C23 C33 H33A 119.3 . .
C33 C43 C53 119.6(2) . .
C33 C43 H43A 120.2 . .
C53 C43 H43A 120.2 . .
C43 C53 C63 121.5(2) . .
C43 C53 H53A 119.2 . .
C63 C53 H53A 119.2 . .
C53 C63 C13 117.9(2) . .
C53 C63 C103 119.5(2) . .
C13 C63 C103 122.57(18) . .
C23 C73 C83 110.14(17) . .
C23 C73 C93 112.4(2) . .
C83 C73 C93 108.97(18) . .
C23 C73 H73A 108.4 . .
C83 C73 H73A 108.4 . .
C93 C73 H73A 108.4 . .
C73 C83 H83A 109.5 . .
C73 C83 H83B 109.5 . .
H83A C83 H83B 109.5 . .
C73 C83 H83C 109.5 . .
H83A C83 H83C 109.5 . .
H83B C83 H83C 109.5 . .
C73 C93 H93A 109.5 . .
C73 C93 H93B 109.5 . .
H93A C93 H93B 109.5 . .
C73 C93 H93C 109.5 . .
H93A C93 H93C 109.5 . .
H93B C93 H93C 109.5 . .
C123 C103 C113 110.9(4) . .
C123 C103 C63 117.9(3) . .
C113 C103 C63 114.8(5) . .
C123 C103 H103 103.7 . .
C113 C103 H103 103.7 . .
C63 C103 H103 103.7 . .

loop_
_geom_bond_atom_site_label_1
_geom_bond_atom_site_label_2
_geom_bond_distance
_geom_bond_site_symmetry_2
Fe1 O1 1.9672(14) .
Fe1 O2 1.9936(14) 5_655
Fe1 N1 2.0045(15) .
Fe1 N2 2.0070(15) .
O1 C14 1.248(2) .
C14 O2 1.245(2) .
C14 H1 0.9500 .
O2 Fe1 1.9936(14) 5_655
N1 C21 1.337(2) .
N1 C12 1.436(2) .
N2 C41 1.337(2) .
N2 C13 1.441(2) .
C11 C61 1.537(3) .
C11 C71 1.541(3) .
C11 C81 1.546(3) .
C11 C21 1.568(3) .
C21 C31 1.413(3) .
C31 C41 1.411(3) .
C31 H31A 0.9500 .
C41 C51 1.575(3) .
C51 C111 1.516(3) .
C51 C101 1.526(3) .
C51 C91 1.528(3) .
C61 H61A 0.9800 .
C61 H61B 0.9800 .
C61 H61C 0.9800 .
C71 H71A 0.9800 .
C71 H71B 0.9800 .
C71 H71C 0.9800 .
C81 H81A 0.9800 .
C81 H81B 0.9800 .
C81 H81C 0.9800 .
C91 H91A 0.9800 .
C91 H91B 0.9800 .
C91 H91C 0.9800 .
C101 H10A 0.9800 .
C101 H10B 0.9800 .
C101 H10C 0.9800 .
C111 H11A 0.9800 .
C111 H11B 0.9800 .
C111 H11C 0.9800 .
C12 C62 1.408(3) .
C12 C22 1.410(3) .
C22 C32 1.392(3) .
C22 C72 1.522(3) .
C32 C42 1.383(3) .
C32 H32A 0.9500 .
C42 C52 1.387(3) .
C42 H42A 0.9500 .
C52 C62 1.394(3) .
C52 H52A 0.9500 .
C62 C102 1.522(2) .
C72 C82 1.532(3) .
C72 C92 1.538(3) .
C72 H72A 1.0000 .
C82 H82A 0.9800 .
C82 H82B 0.9800 .
C82 H82C 0.9800 .
C92 H92A 0.9800 .
C92 H92B 0.9800 .
C92 H92C 0.9800 .
C102 C122 1.529(3) .
C102 C112 1.536(3) .
C102 H10D 1.0000 .
C112 H11D 0.9800 .
C112 H11E 0.9800 .
C112 H11F 0.9800 .
C122 H12A 0.9800 .
C122 H12B 0.9800 .
C122 H12C 0.9800 .
C13 C23 1.405(3) .
C13 C63 1.412(3) .
C23 C33 1.396(3) .
C23 C73 1.520(3) .
C33 C43 1.379(4) .
C33 H33A 0.9500 .
C43 C53 1.379(4) .
C43 H43A 0.9500 .
C53 C63 1.389(3) .
C53 H53A 0.9500 .
C63 C103 1.530(3) .
C73 C83 1.527(3) .
C73 C93 1.531(3) .
C73 H73A 1.0000 .
C83 H83A 0.9800 .
C83 H83B 0.9800 .
C83 H83C 0.9800 .
C93 H93A 0.9800 .
C93 H93B 0.9800 .
C93 H93C 0.9800 .
C103 C123 1.506(4) .
C103 C113 1.514(7) .
C103 H103 1.0000 .
C113 H11G 0.9800 .
C113 H11H 0.9800 .
C113 H11I 0.9800 .
C123 H12D 0.9800 .
C123 H12E 0.9800 .
C123 H12F 0.9800 .
C11' H11J 0.9800 .
C11' H11K 0.9800 .
C11' H11L 0.9800 .
C12' H12G 0.9800 .
C12' H12H 0.9800 .
C12' H12I 0.9800 .

loop_
_geom_torsion_atom_site_label_1
_geom_torsion_atom_site_label_2
_geom_torsion_atom_site_label_3
_geom_torsion_atom_site_label_4
_geom_torsion
_geom_torsion_site_symmetry_1
_geom_torsion_site_symmetry_4
O2 Fe1 O1 C14 4.5(4) 5_655 .
N1 Fe1 O1 C14 128.7(4) . .
N2 Fe1 O1 C14 -119.8(4) . .
Fe1 O1 C14 O2 -3.2(5) . .
O1 C14 O2 Fe1 -2.1(4) . 5_655
O1 Fe1 N1 C21 141.69(13) . .
O2 Fe1 N1 C21 -95.68(15) 5_655 .
N2 Fe1 N1 C21 19.57(15) . .
O1 Fe1 N1 C12 -33.62(14) . .
O2 Fe1 N1 C12 89.01(13) 5_655 .
N2 Fe1 N1 C12 -155.75(12) . .
O1 Fe1 N2 C41 -140.93(14) . .
O2 Fe1 N2 C41 97.08(15) 5_655 .
N1 Fe1 N2 C41 -16.92(15) . .
O1 Fe1 N2 C13 37.47(14) . .
O2 Fe1 N2 C13 -84.52(13) 5_655 .
N1 Fe1 N2 C13 161.48(13) . .
C12 N1 C21 C31 165.30(17) . .
Fe1 N1 C21 C31 -9.6(2) . .
C12 N1 C21 C11 -18.5(3) . .
Fe1 N1 C21 C11 166.66(14) . .
C61 C11 C21 N1 -104.3(2) . .
C71 C11 C21 N1 15.8(3) . .
C81 C11 C21 N1 137.8(2) . .
C61 C11 C21 C31 72.1(2) . .
C71 C11 C21 C31 -167.67(18) . .
C81 C11 C21 C31 -45.7(2) . .
N1 C21 C31 C41 -11.9(3) . .
C11 C21 C31 C41 171.4(2) . .
C13 N2 C41 C31 -174.03(17) . .
Fe1 N2 C41 C31 4.2(2) . .
C13 N2 C41 C51 8.0(3) . .
Fe1 N2 C41 C51 -173.77(14) . .
C21 C31 C41 N2 15.0(3) . .
C21 C31 C41 C51 -166.8(2) . .
N2 C41 C51 C111 -133.7(2) . .
C31 C41 C51 C111 48.2(3) . .
N2 C41 C51 C101 108.5(2) . .
C31 C41 C51 C101 -69.7(2) . .
N2 C41 C51 C91 -11.1(3) . .
C31 C41 C51 C91 170.75(19) . .
C21 N1 C12 C62 101.1(2) . .
Fe1 N1 C12 C62 -83.62(18) . .
C21 N1 C12 C22 -82.8(2) . .
Fe1 N1 C12 C22 92.39(17) . .
C62 C12 C22 C32 -6.0(3) . .
N1 C12 C22 C32 177.99(17) . .
C62 C12 C22 C72 173.86(18) . .
N1 C12 C22 C72 -2.2(3) . .
C12 C22 C32 C42 2.6(3) . .
C72 C22 C32 C42 -177.3(2) . .
C22 C32 C42 C52 1.8(3) . .
C32 C42 C52 C62 -2.8(3) . .
C42 C52 C62 C12 -0.5(3) . .
C42 C52 C62 C102 -179.59(19) . .
C22 C12 C62 C52 5.0(3) . .
N1 C12 C62 C52 -179.06(16) . .
C22 C12 C62 C102 -176.00(17) . .
N1 C12 C62 C102 -0.1(3) . .
C32 C22 C72 C82 61.5(2) . .
C12 C22 C72 C82 -118.4(2) . .
C32 C22 C72 C92 -61.8(3) . .
C12 C22 C72 C92 118.4(2) . .
C52 C62 C102 C122 -64.6(2) . .
C12 C62 C102 C122 116.4(2) . .
C52 C62 C102 C112 57.3(2) . .
C12 C62 C102 C112 -121.7(2) . .
C41 N2 C13 C23 -93.4(2) . .
Fe1 N2 C13 C23 88.19(18) . .
C41 N2 C13 C63 88.3(2) . .
Fe1 N2 C13 C63 -90.10(18) . .
C63 C13 C23 C33 -8.0(3) . .
N2 C13 C23 C33 173.71(17) . .
C63 C13 C23 C73 171.82(19) . .
N2 C13 C23 C73 -6.4(3) . .
C13 C23 C33 C43 1.3(3) . .
C73 C23 C33 C43 -178.6(2) . .
C23 C33 C43 C53 4.3(3) . .
C33 C43 C53 C63 -3.2(3) . .
C43 C53 C63 C13 -3.4(3) . .
C43 C53 C63 C103 175.9(2) . .
C23 C13 C63 C53 9.1(3) . .
N2 C13 C63 C53 -172.61(17) . .
C23 C13 C63 C103 -170.2(2) . .
N2 C13 C63 C103 8.1(3) . .
C33 C23 C73 C83 67.2(2) . .
C13 C23 C73 C83 -112.7(2) . .
C33 C23 C73 C93 -54.5(3) . .
C13 C23 C73 C93 125.6(2) . .
C53 C63 C103 C123 93.8(3) . .
C13 C63 C103 C123 -86.9(3) . .
C53 C63 C103 C113 -39.8(4) . .
C13 C63 C103 C113 139.5(4) . .
